data_1556787
loop_
_publ_author_name
'Aaker\"oy, Christer B'
'Spartz, Christine L.'
'Dembowski, Sean'
'Dwyre, Savannah'
'Desper, John'

_publ_section_title
;
 A systematic structural study of halogen bonding versus hydrogen bonding
 within competitive supramolecular systems.
;
_journal_issue 'Pt 5'
_journal_name_full IUCrJ
_journal_page_first 498
_journal_page_last 510
_journal_paper_doi 10.1107/S2052252515010854
_journal_volume 2
_journal_year 2015
_chemical_formula_moiety
;
(C7 H5 I O2) (C10 H8 N2)
;
_chemical_formula_sum 'C17 H13 I N2 O2'
_chemical_formula_weight 404.19
_chemical_name_systematic
;
CS---AE-5--12 4-iodobenzoic acid, 4,4'-bipyridyl
;
_space_group_IT_number 2
_space_group_name_Hall '-P 1'
_space_group_name_H-M_alt 'P -1'
_symmetry_cell_setting triclinic
_symmetry_space_group_name_H-M 'P -1'
_atom_sites_solution_hydrogens geom
_atom_sites_solution_primary direct
_atom_sites_solution_secondary difmap
_audit_creation_method SHELXL-97
_cell_angle_alpha 84.773(3)
_cell_angle_beta 82.604(3)
_cell_angle_gamma 83.781(2)
_cell_formula_units_Z 1
_cell_length_a 6.2888(5)
_cell_length_b 7.4027(6)
_cell_length_c 8.1348(6)
_cell_measurement_reflns_used 6673
_cell_measurement_temperature 120(2)
_cell_measurement_theta_max 33.12
_cell_measurement_theta_min 2.53
_cell_volume 372.20(5)
_computing_cell_refinement 'Bruker SAINT'
_computing_data_collection 'Bruker APEX2'
_computing_data_reduction 'Bruker SAINT'
_computing_molecular_graphics 'Bruker SHELXTL'
_computing_publication_material 'Bruker SHELXTL'
_computing_structure_refinement 'SHELXL-97 (Sheldrick, 2008)'
_computing_structure_solution 'SHELXS-97 (Sheldrick, 2008)'
_diffrn_ambient_temperature 120(2)
_diffrn_measured_fraction_theta_full 0.977
_diffrn_measured_fraction_theta_max 0.837
_diffrn_measurement_device_type 'Bruker APEX-II CCD'
_diffrn_measurement_method '\f and \w scans'
_diffrn_radiation_monochromator graphite
_diffrn_radiation_source 'fine-focus sealed tube'
_diffrn_radiation_type MoK\a
_diffrn_radiation_wavelength 0.71073
_diffrn_reflns_av_R_equivalents 0.0173
_diffrn_reflns_av_sigmaI/netI 0.0189
_diffrn_reflns_limit_h_max 9
_diffrn_reflns_limit_h_min -9
_diffrn_reflns_limit_k_max 10
_diffrn_reflns_limit_k_min -11
_diffrn_reflns_limit_l_max 12
_diffrn_reflns_limit_l_min -10
_diffrn_reflns_number 8430
_diffrn_reflns_theta_full 27.50
_diffrn_reflns_theta_max 33.12
_diffrn_reflns_theta_min 2.53
_exptl_absorpt_coefficient_mu 2.160
_exptl_absorpt_correction_T_max 0.7465
_exptl_absorpt_correction_T_min 0.6119
_exptl_absorpt_correction_type multi-scan
_exptl_absorpt_process_details SADABS
_exptl_crystal_colour colorless
_exptl_crystal_density_diffrn 1.803
_exptl_crystal_density_method 'not measured'
_exptl_crystal_description plate
_exptl_crystal_F_000 198
_exptl_crystal_size_max 0.32
_exptl_crystal_size_mid 0.22
_exptl_crystal_size_min 0.06
_refine_diff_density_max 0.464
_refine_diff_density_min -0.275
_refine_diff_density_rms 0.064
_refine_ls_extinction_method none
_refine_ls_goodness_of_fit_ref 1.051
_refine_ls_hydrogen_treatment constr
_refine_ls_matrix_type full
_refine_ls_number_parameters 157
_refine_ls_number_reflns 2379
_refine_ls_number_restraints 13
_refine_ls_restrained_S_all 1.048
_refine_ls_R_factor_all 0.0247
_refine_ls_R_factor_gt 0.0232
_refine_ls_shift/su_max 0.000
_refine_ls_shift/su_mean 0.000
_refine_ls_structure_factor_coef Fsqd
_refine_ls_weighting_details 'calc w=1/[\s^2^(Fo^2^)+(0.0250P)^2^+0.2000P] where P=(Fo^2^+2Fc^2^)/3'
_refine_ls_weighting_scheme calc
_refine_ls_wR_factor_gt 0.0558
_refine_ls_wR_factor_ref 0.0563
_reflns_number_gt 2262
_reflns_number_total 2379
_reflns_threshold_expression >2sigma(I)
_cod_data_source_file lc5065.cif
_cod_data_source_block ICO12
_cod_depositor_comments
;
The following automatic conversions were performed:

data item '_symmetry_cell_setting' value 'Triclinic' was changed to
'triclinic' in accordance with the
/home/saulius/struct/COD-crude-data/automatic-downloads/DataCite-retrospective/IUCr/depositions/lib/dictionaries/cif_core.dic
dictionary named 'cif_core.dic' version 2.4.2 last updated on
2011-04-26.

Automatic conversion script
Id: cif_fix_values 7556 2019-12-06 15:28:31Z antanas 
;
_cod_original_sg_symbol_H-M P-1
_cod_database_code 1556787
_publcif_datablock.id {17306c82-2e3f-43d6-b130-fad408a7a3f0}

loop_
_symmetry_equiv_pos_as_xyz
'x, y, z'
'-x, -y, -z'

loop_
_atom_site_label
_atom_site_type_symbol
_atom_site_fract_x
_atom_site_fract_y
_atom_site_fract_z
_atom_site_U_iso_or_equiv
_atom_site_adp_type
_atom_site_occupancy
_atom_site_symmetry_multiplicity
_atom_site_calc_flag
_atom_site_refinement_flags
_atom_site_disorder_assembly
_atom_site_disorder_group
N11 N 0.4372(9) 0.5876(12) 0.3152(12) 0.0249(9) Uani 0.50 1 d PD A -1
C12 C 0.6240(11) 0.6622(17) 0.2859(18) 0.0276(10) Uani 0.50 1 d PD A -1
H12 H 0.7394 0.6027 0.2174 0.033 Uiso 0.50 1 calc PR A -1
C13 C 0.658(2) 0.823(3) 0.351(3) 0.0270(13) Uani 0.50 1 d PD A -1
H13 H 0.7895 0.8754 0.3191 0.032 Uiso 0.50 1 calc PR A -1
C14 C 0.500(2) 0.906(2) 0.461(3) 0.0198(15) Uani 0.50 1 d PD A -1
C15 C 0.3029(19) 0.830(2) 0.489(2) 0.0263(11) Uani 0.50 1 d PD A -1
H15 H 0.1844 0.8873 0.5564 0.032 Uiso 0.50 1 calc PR A -1
C16 C 0.2821(12) 0.6715(15) 0.4167(16) 0.0277(10) Uani 0.50 1 d PD A -1
H16 H 0.1490 0.6193 0.4412 0.033 Uiso 0.50 1 calc PR A -1
N21 N 0.6213(9) 1.3923(12) 0.6674(12) 0.0249(9) Uani 0.50 1 d PD A -1
C22 C 0.4307(11) 1.3265(17) 0.7036(18) 0.0276(10) Uani 0.50 1 d PD A -1
H22 H 0.3239 1.3878 0.7780 0.033 Uiso 0.50 1 calc PR A -1
C23 C 0.382(2) 1.172(3) 0.637(3) 0.0270(13) Uani 0.50 1 d PD A -1
H23 H 0.2412 1.1335 0.6621 0.032 Uiso 0.50 1 calc PR A -1
C24 C 0.537(2) 1.074(2) 0.535(3) 0.0198(15) Uani 0.50 1 d PD A -1
C25 C 0.7346(19) 1.149(2) 0.491(2) 0.0263(11) Uani 0.50 1 d PD A -1
H25 H 0.8424 1.0949 0.4125 0.032 Uiso 0.50 1 calc PR A -1
C26 C 0.7685(12) 1.3040(15) 0.5654(16) 0.0277(10) Uani 0.50 1 d PD A -1
H26 H 0.9060 1.3488 0.5414 0.033 Uiso 0.50 1 calc PR A -1
C31 C 0.0777(15) 0.1553(11) 0.0867(10) 0.0185(11) Uani 0.50 1 d PD B -1
C32 C -0.1309(13) 0.1875(8) 0.0276(11) 0.0195(10) Uani 0.50 1 d P B -1
H32 H -0.2157 0.3005 0.0416 0.023 Uiso 0.50 1 calc PR B -1
C33 C -0.2052(18) 0.0544(9) -0.0485(12) 0.0213(12) Uani 0.50 1 d P B -1
H33 H -0.3403 0.0754 -0.0909 0.026 Uiso 0.50 1 calc PR B -1
C34 C -0.0803(16) -0.1147(12) -0.0639(11) 0.0224(13) Uani 0.50 1 d P B -1
I1 I -0.21158(3) -0.31720(3) -0.17736(3) 0.02283(7) Uani 0.50 1 d P B -1
C35 C 0.1174(15) -0.1417(8) -0.0098(11) 0.0230(12) Uani 0.50 1 d P B -1
H35 H 0.2012 -0.2555 -0.0223 0.028 Uiso 0.50 1 calc PR B -1
C36 C 0.1979(18) -0.0068(8) 0.0627(12) 0.0193(11) Uani 0.50 1 d P B -1
H36 H 0.3383 -0.0268 0.0963 0.023 Uiso 0.50 1 calc PR B -1
C37 C 0.1482(7) 0.3093(6) 0.1669(5) 0.02283(7) Uani 0.50 1 d PD B -1
O31 O 0.3553(4) 0.2924(3) 0.1788(3) 0.0321(5) Uani 0.50 1 d PD B -1
H31 H 0.3886 0.3862 0.2162 0.039 Uiso 0.50 1 calc PR B -1
O32 O 0.0231(4) 0.4336(4) 0.2171(4) 0.0504(8) Uani 0.50 1 d PD B -1

loop_
_atom_site_aniso_label
_atom_site_aniso_U_11
_atom_site_aniso_U_22
_atom_site_aniso_U_33
_atom_site_aniso_U_23
_atom_site_aniso_U_13
_atom_site_aniso_U_12
N11 0.033(3) 0.0217(18) 0.0222(18) -0.0055(11) -0.004(2) -0.007(2)
C12 0.030(3) 0.0270(14) 0.0265(17) -0.0069(10) 0.000(3) -0.004(3)
C13 0.027(5) 0.0293(12) 0.026(3) -0.0028(10) -0.001(3) -0.012(3)
C14 0.022(4) 0.020(3) 0.0199(12) 0.0004(19) -0.008(3) -0.006(3)
C15 0.026(3) 0.029(3) 0.026(3) -0.0105(14) 0.004(2) -0.012(3)
C16 0.026(3) 0.028(3) 0.032(2) -0.0069(15) -0.002(3) -0.012(2)
N21 0.033(3) 0.0217(18) 0.0222(18) -0.0055(11) -0.004(2) -0.007(2)
C22 0.030(3) 0.0270(14) 0.0265(17) -0.0069(10) 0.000(3) -0.004(3)
C23 0.027(5) 0.0293(12) 0.026(3) -0.0028(10) -0.001(3) -0.012(3)
C24 0.022(4) 0.020(3) 0.0199(12) 0.0004(19) -0.008(3) -0.006(3)
C25 0.026(3) 0.029(3) 0.026(3) -0.0105(14) 0.004(2) -0.012(3)
C26 0.026(3) 0.028(3) 0.032(2) -0.0069(15) -0.002(3) -0.012(2)
C31 0.0221(14) 0.022(3) 0.015(2) -0.0062(17) -0.0041(15) -0.011(2)
C32 0.0207(18) 0.010(3) 0.030(2) -0.0074(19) -0.0039(13) -0.002(2)
C33 0.0231(15) 0.013(3) 0.030(2) -0.002(2) -0.0074(15) -0.005(3)
C34 0.0300(18) 0.026(4) 0.016(2) -0.0091(18) -0.0044(16) -0.017(2)
I1 0.02846(13) 0.02027(9) 0.02241(9) -0.00674(6) -0.00482(8) -0.00802(8)
C35 0.0271(17) 0.011(3) 0.031(2) -0.006(2) -0.0051(15) 0.003(2)
C36 0.0227(18) 0.013(3) 0.0251(19) -0.003(2) -0.0070(13) -0.007(3)
C37 0.02846(13) 0.02027(9) 0.02241(9) -0.00674(6) -0.00482(8) -0.00802(8)
O31 0.0262(12) 0.0292(11) 0.0461(14) -0.0163(10) -0.0105(9) -0.0081(8)
O32 0.0325(11) 0.0453(15) 0.080(2) -0.0433(15) -0.0018(12) -0.0080(10)

loop_
_atom_type_symbol
_atom_type_description
_atom_type_scat_dispersion_real
_atom_type_scat_dispersion_imag
_atom_type_scat_source
C C 0.0033 0.0016 'International Tables Vol C Tables 4.2.6.8 and 6.1.1.4'
H H 0.0000 0.0000 'International Tables Vol C Tables 4.2.6.8 and 6.1.1.4'
N N 0.0061 0.0033 'International Tables Vol C Tables 4.2.6.8 and 6.1.1.4'
O O 0.0106 0.0060 'International Tables Vol C Tables 4.2.6.8 and 6.1.1.4'
I I -0.4742 1.8119 'International Tables Vol C Tables 4.2.6.8 and 6.1.1.4'

loop_
_geom_angle_atom_site_label_1
_geom_angle_atom_site_label_2
_geom_angle_atom_site_label_3
_geom_angle
C16 N11 C12 116.6(8)
N11 C12 C13 123.2(7)
N11 C12 H12 118.4
C13 C12 H12 118.4
C14 C13 C12 120.3(10)
C14 C13 H13 119.9
C12 C13 H13 119.9
C13 C14 C15 116.3(10)
C13 C14 C24 120.7(7)
C15 C14 C24 122.9(6)
C16 C15 C14 119.4(8)
C16 C15 H15 120.3
C14 C15 H15 120.3
N11 C16 C15 124.0(8)
N11 C16 H16 118.0
C15 C16 H16 118.0
C26 N21 C22 117.7(8)
N21 C22 C23 122.7(8)
N21 C22 H22 118.7
C23 C22 H22 118.7
C24 C23 C22 120.2(10)
C24 C23 H23 119.9
C22 C23 H23 119.9
C23 C24 C25 116.7(10)
C23 C24 C14 123.9(7)
C25 C24 C14 119.3(6)
C26 C25 C24 118.3(8)
C26 C25 H25 120.8
C24 C25 H25 120.8
N21 C26 C25 124.0(7)
N21 C26 H26 118.0
C25 C26 H26 118.0
C36 C31 C32 119.2(6)
C36 C31 C37 124.8(8)
C32 C31 C37 116.0(7)
C33 C32 C31 119.5(7)
C33 C32 H32 120.3
C31 C32 H32 120.3
C32 C33 C34 119.6(10)
C32 C33 H33 120.2
C34 C33 H33 120.2
C35 C34 C33 120.1(7)
C35 C34 I1 122.6(6)
C33 C34 I1 117.3(7)
C34 C35 C36 121.0(8)
C34 C35 H35 119.5
C36 C35 H35 119.5
C31 C36 C35 120.5(10)
C31 C36 H36 119.7
C35 C36 H36 119.7
O32 C37 O31 124.5(3)
O32 C37 C31 122.3(5)
O31 C37 C31 113.1(5)
C37 O31 H31 109.5

loop_
_geom_bond_atom_site_label_1
_geom_bond_atom_site_label_2
_geom_bond_distance
N11 C16 1.332(6)
N11 C12 1.336(8)
C12 C13 1.391(9)
C12 H12 0.9500
C13 C14 1.381(10)
C13 H13 0.9500
C14 C15 1.400(9)
C14 C24 1.482(3)
C15 C16 1.387(9)
C15 H15 0.9500
C16 H16 0.9500
N21 C26 1.320(7)
N21 C22 1.330(8)
C22 C23 1.387(9)
C22 H22 0.9500
C23 C24 1.386(9)
C23 H23 0.9500
C24 C25 1.405(9)
C25 C26 1.394(9)
C25 H25 0.9500
C26 H26 0.9500
C31 C36 1.363(9)
C31 C32 1.443(13)
C31 C37 1.497(6)
C32 C33 1.363(9)
C32 H32 0.9500
C33 C34 1.411(11)
C33 H33 0.9500
C34 C35 1.360(15)
C34 I1 2.121(6)
C35 C36 1.377(10)
C35 H35 0.9500
C36 H36 0.9500
C37 O32 1.208(5)
C37 O31 1.310(4)
O31 H31 0.8400

loop_
_geom_hbond_atom_site_label_D
_geom_hbond_atom_site_label_H
_geom_hbond_atom_site_label_A
_geom_hbond_distance_DH
_geom_hbond_distance_HA
_geom_hbond_distance_DA
_geom_hbond_angle_DHA
_geom_hbond_site_symmetry_A
O31 H31 N11 0.84 1.83 2.666(9) 173.9 .
O31 H31 N21 0.84 1.96 2.773(8) 163.3 2_676

loop_
_geom_torsion_atom_site_label_1
_geom_torsion_atom_site_label_2
_geom_torsion_atom_site_label_3
_geom_torsion_atom_site_label_4
_geom_torsion
C16 N11 C12 C13 -2(3)
N11 C12 C13 C14 5(4)
C12 C13 C14 C15 -6(4)
C12 C13 C14 C24 178.2(18)
C13 C14 C15 C16 5(4)
C24 C14 C15 C16 -179.3(12)
C12 N11 C16 C15 1(2)
C14 C15 C16 N11 -3(3)
C26 N21 C22 C23 -1(3)
N21 C22 C23 C24 3(4)
C22 C23 C24 C25 -6(4)
C22 C23 C24 C14 178.7(17)
C13 C14 C24 C23 175(4)
C15 C14 C24 C23 0(2)
C13 C14 C24 C25 0.1(19)
C15 C14 C24 C25 -175(3)
C23 C24 C25 C26 6(4)
C14 C24 C25 C26 -178.1(12)
C22 N21 C26 C25 1(2)
C24 C25 C26 N21 -4(3)
C36 C31 C32 C33 1.1(12)
C37 C31 C32 C33 179.3(7)
C31 C32 C33 C34 1.9(12)
C32 C33 C34 C35 -3.0(13)
C32 C33 C34 I1 178.2(7)
C33 C34 C35 C36 1.0(13)
I1 C34 C35 C36 179.7(7)
C32 C31 C36 C35 -3.1(12)
C37 C31 C36 C35 178.9(8)
C34 C35 C36 C31 2.1(12)
C36 C31 C37 O32 -164.1(8)
C32 C31 C37 O32 17.8(10)
C36 C31 C37 O31 14.7(10)
C32 C31 C37 O31 -163.4(6)
